data_4302772
loop_
_publ_author_name
'Sayon A. Kumalah'
'K. Travis Holman'

_publ_contact_author_address
;Department of Chemistry
240 Reiss Building
Georgetown University
37th & O st, NW
Washington, DC, 20057
;
_publ_contact_author_email kth7@georgetown.edu
_publ_contact_author_name 'K.Travis Holman'
_publ_section_title
;
Polymorphism and Inclusion Properties of Three-Dimensional
Metal-Organometallic Frameworks Derived from a Terephthalate Sandwich
Compound
;
_journal_name_full 'Inorganic Chemistry'
_journal_page_first 6860
_journal_page_last 6872
_journal_paper_doi 10.1021/ic900816h
_journal_volume 48
_journal_year 2009
_chemical_formula_sum 'C15 H17 Fe N0.5 Ni0.75 O7.5'
_chemical_formula_weight 424.17
_chemical_name_systematic
; 
 ? 
;
_space_group_IT_number 58
_symmetry_cell_setting orthorhombic
_symmetry_space_group_name_Hall '-P 2 2n'
_symmetry_space_group_name_H-M 'P n n m'
_atom_sites_solution_hydrogens geom
_atom_sites_solution_primary direct
_atom_sites_solution_secondary difmap
_audit_creation_method SHELXL-97
_cell_angle_alpha 90.00
_cell_angle_beta 90.00
_cell_angle_gamma 90.00
_cell_formula_units_Z 8
_cell_length_a 13.532(2)
_cell_length_b 14.661(2)
_cell_length_c 16.931(2)
_cell_measurement_reflns_used 7810
_cell_measurement_temperature 173(2)
_cell_measurement_theta_max 27.640
_cell_measurement_theta_min 2.376
_cell_volume 3359.0(8)
_computing_cell_refinement 'SAINT, Bruker-AXS'
_computing_data_collection 'SMART, Bruker-AXS'
_computing_data_reduction 'SAINT, Btuker-AXS'
_computing_molecular_graphics X-SEED,L.Barbour(1999);http://x-seed.net/
_computing_structure_refinement 'SHELXL-97 (Sheldrick, 1997)'
_computing_structure_solution 'SHELXS-97 (Sheldrick, 1990)'
_diffrn_ambient_temperature 173(2)
_diffrn_measured_fraction_theta_full 1.000
_diffrn_measured_fraction_theta_max 0.983
_diffrn_measurement_device_type 'Siemens SMART 1000 CCD'
_diffrn_measurement_method 'omega scans'
_diffrn_radiation_monochromator graphite
_diffrn_radiation_source 'fine-focus sealed tube'
_diffrn_radiation_type MoK\a
_diffrn_radiation_wavelength 0.71073
_diffrn_reflns_av_R_equivalents 0.0482
_diffrn_reflns_av_sigmaI/netI 0.0329
_diffrn_reflns_limit_h_max 17
_diffrn_reflns_limit_h_min -17
_diffrn_reflns_limit_k_max 19
_diffrn_reflns_limit_k_min -18
_diffrn_reflns_limit_l_max 21
_diffrn_reflns_limit_l_min -22
_diffrn_reflns_number 28852
_diffrn_reflns_theta_full 25.00
_diffrn_reflns_theta_max 28.31
_diffrn_reflns_theta_min 1.84
_exptl_absorpt_coefficient_mu 1.751
_exptl_absorpt_correction_T_max 0.8173
_exptl_absorpt_correction_T_min 0.7669
_exptl_absorpt_correction_type multi-scan
_exptl_absorpt_process_details 'SADABS,G.Sheldrick (1999)'
_exptl_crystal_colour green
_exptl_crystal_density_diffrn 1.677
_exptl_crystal_density_method 'not measured'
_exptl_crystal_description block
_exptl_crystal_F_000 1740
_exptl_crystal_size_max 0.16
_exptl_crystal_size_mid 0.14
_exptl_crystal_size_min 0.12
_refine_diff_density_max 0.909
_refine_diff_density_min -0.866
_refine_diff_density_rms 0.101
_refine_ls_extinction_method none
_refine_ls_goodness_of_fit_ref 1.084
_refine_ls_hydrogen_treatment mixed
_refine_ls_matrix_type full
_refine_ls_number_parameters 276
_refine_ls_number_reflns 4250
_refine_ls_number_restraints 0
_refine_ls_restrained_S_all 1.084
_refine_ls_R_factor_all 0.0635
_refine_ls_R_factor_gt 0.0435
_refine_ls_shift/su_max 0.000
_refine_ls_shift/su_mean 0.000
_refine_ls_structure_factor_coef Fsqd
_refine_ls_weighting_details 'calc w=1/[\s^2^(Fo^2^)+(0.0628P)^2^+4.2056P] where P=(Fo^2^+2Fc^2^)/3'
_refine_ls_weighting_scheme calc
_refine_ls_wR_factor_gt 0.1139
_refine_ls_wR_factor_ref 0.1220
_reflns_number_gt 3303
_reflns_number_total 4250
_reflns_threshold_expression >2sigma(I)
_cod_data_source_file ic900816h_si_002_7.cif
_cod_data_source_block c:\sayonx\05012\05012
_cod_original_cell_volume 3359.2(8)
_cod_original_formula_sum 'C15 H17 Fe N0.50 Ni0.75 O7.50'
_cod_database_code 4302772

loop_
_symmetry_equiv_pos_as_xyz
'x, y, z'
'-x, -y, z'
'x+1/2, -y+1/2, -z+1/2'
'-x+1/2, y+1/2, -z+1/2'
'-x, -y, -z'
'x, y, -z'
'-x-1/2, y-1/2, z-1/2'
'x-1/2, -y-1/2, z-1/2'

loop_
_atom_site_label
_atom_site_type_symbol
_atom_site_fract_x
_atom_site_fract_y
_atom_site_fract_z
_atom_site_U_iso_or_equiv
_atom_site_adp_type
_atom_site_occupancy
_atom_site_symmetry_multiplicity
_atom_site_calc_flag
_atom_site_refinement_flags
_atom_site_disorder_assembly
_atom_site_disorder_group
Ni1 Ni 0.0000 0.0000 0.0000 0.01175(15) Uani 1 4 d S . .
Fe1 Fe 0.22533(4) 0.10686(3) 0.28086(3) 0.02988(15) Uani 1 1 d . C .
O1 O 0.39615(18) 0.3007(2) 0.36855(17) 0.0564(9) Uani 1 1 d . C .
N1 N 0.5000 0.0000 0.1864(4) 0.0544(13) Uani 1 2 d S . .
C1 C 0.2681(2) 0.2419(2) 0.28944(19) 0.0272(7) Uani 1 1 d . C .
Ni2 Ni 0.23853(3) -0.09176(3) 0.0000 0.01369(13) Uani 1 2 d S . .
O2 O 0.24104(15) 0.31459(17) 0.41162(14) 0.0313(5) Uani 1 1 d . . .
C2 C 0.1670(2) 0.2375(2) 0.27153(19) 0.0292(7) Uani 1 1 d . C .
H2 H 0.1209 0.2710 0.3024 0.035 Uiso 1 1 calc R . .
O3 O 0.07911(16) 0.06467(16) 0.08533(14) 0.0335(6) Uani 1 1 d . C .
C3 C 0.1336(2) 0.1838(2) 0.20809(19) 0.0289(7) Uani 1 1 d . . .
H3 H 0.0652 0.1820 0.1955 0.035 Uiso 1 1 calc R C .
O4 O 0.23170(16) 0.00627(18) 0.08315(15) 0.0388(6) Uani 1 1 d . C .
C4 C 0.2017(2) 0.1326(2) 0.16330(17) 0.0237(6) Uani 1 1 d . C .
O5 O 0.3899(3) -0.0853(2) 0.0000 0.0296(7) Uani 1 2 d S . .
H5W H 0.410(3) -0.067(3) 0.035(2) 0.047(14) Uiso 1 1 d . . .
C5 C 0.3032(2) 0.1395(2) 0.1790(2) 0.0318(7) Uani 1 1 d . C .
H5 H 0.3494 0.1075 0.1471 0.038 Uiso 1 1 calc R . .
O6 O 0.0877(2) -0.11292(18) 0.0000 0.0151(5) Uani 1 2 d S . .
H6W H 0.082(3) -0.147(3) 0.037(2) 0.044(12) Uiso 1 1 d . . .
C6 C 0.3366(2) 0.1939(2) 0.2421(2) 0.0347(8) Uani 1 1 d . C .
H6 H 0.4053 0.1983 0.2529 0.042 Uiso 1 1 calc R . .
O7 O 0.5000 0.0000 0.1124(4) 0.070(2) Uani 0.75 2 d SP . .
C7 C 0.3054(2) 0.2903(2) 0.36290(19) 0.0293(7) Uani 1 1 d . . .
O8 O 0.4673(12) -0.0659(12) 0.1585(12) 0.078(4) Uani 0.25 1 d P . .
C8 C 0.1673(2) 0.06110(19) 0.10420(16) 0.0202(6) Uani 1 1 d . . .
O9 O 0.4733(4) -0.0693(4) 0.2227(4) 0.0748(15) Uani 0.75 1 d P . .
O10 O 0.5000 0.0000 0.2702(13) 0.087(8) Uani 0.25 2 d SP . .
C14 C 0.5350(16) 0.1342(15) 0.4618(12) 0.159(8) Uiso 0.50 1 d P A -1
H14A H 0.5128 0.1765 0.4199 0.191 Uiso 0.50 1 calc PR A -1
H14B H 0.5600 0.0767 0.4387 0.191 Uiso 0.50 1 calc PR A -1
C15 C 0.4593(12) 0.1197(10) 0.5253(10) 0.123(6) Uiso 0.50 1 d P A -1
H15A H 0.4481 0.0542 0.5325 0.185 Uiso 0.50 1 calc PR A -1
H15B H 0.3972 0.1493 0.5100 0.185 Uiso 0.50 1 calc PR A -1
H15C H 0.4831 0.1462 0.5749 0.185 Uiso 0.50 1 calc PR A -1
O11 O 0.6091(11) 0.1791(9) 0.5219(12) 0.204(7) Uiso 0.50 1 d P A -1
H11 H 0.5843 0.2273 0.5399 0.244 Uiso 0.50 1 calc PR A -1
O12 O 0.4401(6) -0.2908(5) -0.0272(4) 0.080(2) Uiso 0.50 1 d P B -1
H12 H 0.4045 -0.2464 -0.0404 0.096 Uiso 0.50 1 calc PR B -1
C9A C 0.1807(9) 0.0742(6) 0.3992(5) 0.052(3) Uani 0.40 1 d PG C 2
H9A H 0.1707 0.1164 0.4411 0.063 Uiso 0.40 1 calc PR C 2
C10A C 0.2722(7) 0.0339(8) 0.3776(7) 0.053(4) Uani 0.40 1 d PG C 2
H10A H 0.3341 0.0443 0.4025 0.064 Uiso 0.40 1 calc PR C 2
C11A C 0.2549(8) -0.0247(9) 0.3123(7) 0.063(5) Uani 0.40 1 d PG C 2
H11A H 0.3032 -0.0604 0.2858 0.076 Uiso 0.40 1 calc PR C 2
C12A C 0.1527(9) -0.0206(10) 0.2935(7) 0.051(7) Uani 0.40 1 d PG C 2
H12A H 0.1206 -0.0531 0.2523 0.061 Uiso 0.40 1 calc PR C 2
C13A C 0.1068(6) 0.0405(9) 0.3473(7) 0.057(4) Uani 0.40 1 d PG C 2
H13A H 0.0387 0.0562 0.3483 0.069 Uiso 0.40 1 calc PR C 2
C9B C 0.2484(6) 0.0625(4) 0.3930(3) 0.065(4) Uani 0.60 1 d PG C 1
H9B H 0.2650 0.0992 0.4373 0.078 Uiso 0.60 1 calc PR C 1
C10B C 0.3163(5) 0.0175(4) 0.3423(4) 0.053(2) Uani 0.60 1 d PG C 1
H10B H 0.3863 0.0187 0.3468 0.064 Uiso 0.60 1 calc PR C 1
C11B C 0.2612(4) -0.0297(4) 0.2837(4) 0.047(2) Uani 0.60 1 d PG C 1
H11B H 0.2879 -0.0656 0.2422 0.057 Uiso 0.60 1 calc PR C 1
C12B C 0.1593(4) -0.0138(7) 0.2982(5) 0.060(6) Uani 0.60 1 d PG C 1
H12B H 0.1058 -0.0372 0.2681 0.072 Uiso 0.60 1 calc PR C 1
C13B C 0.1514(5) 0.0432(5) 0.3657(4) 0.053(2) Uani 0.60 1 d PG C 1
H13B H 0.0917 0.0647 0.3886 0.064 Uiso 0.60 1 calc PR C 1
C17 C 0.6011(11) -0.3284(10) -0.0024(12) 0.184(7) Uiso 1 2 d SG B -1
H17A H 0.5821 -0.3871 -0.0257 0.276 Uiso 0.50 1 calc PR C -1
H17B H 0.6030 -0.3340 0.0552 0.276 Uiso 0.50 1 calc PR C -1
H17C H 0.6666 -0.3108 -0.0219 0.276 Uiso 0.50 1 calc PR C -1
C16 C 0.5343(9) -0.2641(8) -0.0231(8) 0.095(4) Uiso 0.50 1 d P B -1
H16A H 0.5387 -0.2135 0.0155 0.115 Uiso 0.50 1 calc PR B -1
H16B H 0.5534 -0.2393 -0.0753 0.115 Uiso 0.50 1 calc PR B -1

loop_
_atom_site_aniso_label
_atom_site_aniso_U_11
_atom_site_aniso_U_22
_atom_site_aniso_U_33
_atom_site_aniso_U_23
_atom_site_aniso_U_13
_atom_site_aniso_U_12
Ni1 0.0123(3) 0.0125(3) 0.0105(3) 0.000 0.000 0.0004(2)
Fe1 0.0348(3) 0.0289(3) 0.0259(3) -0.00872(18) -0.00794(19) 0.00002(19)
O1 0.0229(12) 0.089(2) 0.0576(17) -0.0541(16) 0.0042(12) -0.0095(13)
N1 0.022(2) 0.074(4) 0.067(4) 0.000 0.000 0.010(2)
C1 0.0245(15) 0.0283(15) 0.0288(16) -0.0132(13) -0.0010(12) -0.0045(12)
Ni2 0.0144(2) 0.0133(2) 0.0134(2) 0.000 0.000 0.00152(17)
O2 0.0211(10) 0.0410(13) 0.0319(12) -0.0218(10) 0.0003(9) -0.0042(9)
C2 0.0262(16) 0.0290(15) 0.0323(17) -0.0156(14) -0.0043(13) 0.0069(13)
O3 0.0266(12) 0.0360(12) 0.0378(13) -0.0238(11) -0.0152(10) 0.0104(10)
C3 0.0225(15) 0.0316(16) 0.0326(16) -0.0146(13) -0.0089(12) 0.0061(13)
O4 0.0238(11) 0.0443(14) 0.0483(15) -0.0352(12) -0.0093(10) 0.0073(10)
C4 0.0235(14) 0.0259(14) 0.0219(14) -0.0092(12) -0.0035(11) 0.0008(12)
O5 0.0213(16) 0.0349(19) 0.033(2) 0.000 0.000 -0.0026(14)
C5 0.0242(15) 0.0403(18) 0.0309(17) -0.0199(15) 0.0004(13) -0.0013(14)
O6 0.0157(13) 0.0132(12) 0.0165(13) 0.000 0.000 0.0025(10)
C6 0.0203(15) 0.047(2) 0.0372(18) -0.0242(16) -0.0016(13) -0.0058(14)
O7 0.048(3) 0.115(6) 0.048(4) 0.000 0.000 -0.045(4)
C7 0.0243(15) 0.0340(17) 0.0297(16) -0.0176(13) 0.0003(13) -0.0033(13)
O8 0.059(9) 0.079(11) 0.098(13) 0.008(11) -0.017(9) -0.002(8)
C8 0.0227(14) 0.0217(13) 0.0161(12) -0.0059(11) -0.0035(11) 0.0007(11)
O9 0.045(3) 0.080(4) 0.099(4) 0.036(3) 0.004(3) 0.011(3)
O10 0.079(16) 0.14(2) 0.046(11) 0.000 0.000 0.040(16)
C9A 0.069(9) 0.053(7) 0.035(6) 0.010(5) -0.014(6) -0.012(7)
C10A 0.051(8) 0.062(9) 0.046(8) 0.016(7) -0.020(7) -0.002(8)
C11A 0.097(14) 0.039(7) 0.054(10) 0.009(6) 0.012(8) 0.021(8)
C12A 0.068(14) 0.034(9) 0.051(14) -0.003(9) 0.006(11) 0.004(8)
C13A 0.049(8) 0.085(10) 0.038(6) 0.010(6) -0.001(6) -0.031(8)
C9B 0.103(10) 0.064(7) 0.028(4) 0.010(4) -0.006(6) -0.008(7)
C10B 0.062(5) 0.049(4) 0.049(5) 0.015(4) -0.013(4) 0.004(4)
C11B 0.055(5) 0.031(4) 0.055(6) 0.002(4) -0.001(4) 0.007(3)
C12B 0.080(11) 0.051(8) 0.048(9) 0.004(7) 0.005(8) -0.044(8)
C13B 0.060(7) 0.051(5) 0.049(6) 0.001(4) 0.023(5) -0.012(5)

loop_
_atom_type_symbol
_atom_type_description
_atom_type_scat_dispersion_real
_atom_type_scat_dispersion_imag
_atom_type_scat_source
C C 0.0033 0.0016 'International Tables Vol C Tables 4.2.6.8 and 6.1.1.4'
H H 0.0000 0.0000 'International Tables Vol C Tables 4.2.6.8 and 6.1.1.4'
N N 0.0061 0.0033 'International Tables Vol C Tables 4.2.6.8 and 6.1.1.4'
O O 0.0106 0.0060 'International Tables Vol C Tables 4.2.6.8 and 6.1.1.4'
Fe Fe 0.3463 0.8444 'International Tables Vol C Tables 4.2.6.8 and 6.1.1.4'
Ni Ni 0.3393 1.1124 'International Tables Vol C Tables 4.2.6.8 and 6.1.1.4'

loop_
_geom_angle_atom_site_label_1
_geom_angle_atom_site_label_2
_geom_angle_atom_site_label_3
_geom_angle
_geom_angle_site_symmetry_1
_geom_angle_site_symmetry_3
_geom_angle_publ_flag
O3 Ni1 O3 180.00(13) 5 . ?
O3 Ni1 O3 90.59(15) 5 2 ?
O3 Ni1 O3 89.41(15) . 2 ?
O3 Ni1 O3 89.41(15) 5 6 ?
O3 Ni1 O3 90.59(15) . 6 ?
O3 Ni1 O3 180.00(13) 2 6 ?
O3 Ni1 O6 85.85(8) 5 . ?
O3 Ni1 O6 94.15(8) . . ?
O3 Ni1 O6 85.85(8) 2 . ?
O3 Ni1 O6 94.15(8) 6 . ?
O3 Ni1 O6 94.15(8) 5 5 ?
O3 Ni1 O6 85.85(8) . 5 ?
O3 Ni1 O6 94.15(8) 2 5 ?
O3 Ni1 O6 85.85(8) 6 5 ?
O6 Ni1 O6 180.00(15) . 5 ?
C13B Fe1 C12B 41.72(18) . . ?
C13B Fe1 C9B 41.41(11) . . ?
C12B Fe1 C9B 69.4(2) . . ?
C13B Fe1 C10A 48.2(3) . . ?
C12B Fe1 C10A 64.0(4) . . ?
C9B Fe1 C10A 16.6(3) . . ?
C13B Fe1 C11A 57.7(3) . . ?
C12B Fe1 C11A 38.2(4) . . ?
C9B Fe1 C11A 54.8(3) . . ?
C10A Fe1 C11A 40.5(2) . . ?
C13B Fe1 C4 135.3(2) . . ?
C12B Fe1 C4 103.6(2) . . ?
C9B Fe1 C4 171.95(19) . . ?
C10A Fe1 C4 156.5(4) . . ?
C11A Fe1 C4 117.2(3) . . ?
C13B Fe1 C11B 69.2(2) . . ?
C12B Fe1 C11B 40.87(16) . . ?
C9B Fe1 C11B 68.32(16) . . ?
C10A Fe1 C11B 53.3(3) . . ?
C11A Fe1 C11B 13.9(4) . . ?
C4 Fe1 C11B 103.81(18) . . ?
C13B Fe1 C1 122.71(19) . . ?
C12B Fe1 C1 163.71(19) . . ?
C9B Fe1 C1 101.40(19) . . ?
C10A Fe1 C1 110.9(3) . . ?
C11A Fe1 C1 146.3(4) . . ?
C4 Fe1 C1 86.30(13) . . ?
C11B Fe1 C1 149.61(18) . . ?
C13B Fe1 C5 164.9(2) . . ?
C12B Fe1 C5 123.5(2) . . ?
C9B Fe1 C5 140.5(2) . . ?
C10A Fe1 C5 128.7(3) . . ?
C11A Fe1 C5 109.6(3) . . ?
C4 Fe1 C5 39.76(12) . . ?
C11B Fe1 C5 97.1(2) . . ?
C1 Fe1 C5 72.27(13) . . ?
C13B Fe1 C2 107.3(2) . . ?
C12B Fe1 C2 131.0(2) . . ?
C9B Fe1 C2 115.1(2) . . ?
C10A Fe1 C2 131.1(4) . . ?
C11A Fe1 C2 165.0(3) . . ?
C4 Fe1 C2 72.37(12) . . ?
C11B Fe1 C2 170.76(18) . . ?
C1 Fe1 C2 39.54(12) . . ?
C5 Fe1 C2 85.24(13) . . ?
C13B Fe1 C10B 68.86(16) . . ?
C12B Fe1 C10B 68.51(18) . . ?
C9B Fe1 C10B 40.43(11) . . ?
C10A Fe1 C10B 24.5(3) . . ?
C11A Fe1 C10B 32.5(4) . . ?
C4 Fe1 C10B 134.0(2) . . ?
C11B Fe1 C10B 40.13(10) . . ?
C1 Fe1 C10B 113.78(18) . . ?
C5 Fe1 C10B 105.1(2) . . ?
C2 Fe1 C10B 147.65(17) . . ?
C13B Fe1 C6 151.9(2) . . ?
C12B Fe1 C6 155.6(2) . . ?
C9B Fe1 C6 112.3(2) . . ?
C10A Fe1 C6 110.3(3) . . ?
C11A Fe1 C6 121.4(3) . . ?
C4 Fe1 C6 72.18(13) . . ?
C11B Fe1 C6 115.6(2) . . ?
C1 Fe1 C6 39.85(12) . . ?
C5 Fe1 C6 39.56(12) . . ?
C2 Fe1 C6 71.66(13) . . ?
C10B Fe1 C6 96.7(2) . . ?
O8 N1 O8 132(2) . 2_655 ?
O8 N1 O9 53.9(9) . . ?
O8 N1 O9 172.6(13) 2_655 . ?
O8 N1 O9 172.6(13) . 2_655 ?
O8 N1 O9 53.9(9) 2_655 2_655 ?
O9 N1 O9 120.5(9) . 2_655 ?
O8 N1 O7 66.1(11) . . ?
O8 N1 O7 66.1(11) 2_655 . ?
O9 N1 O7 119.7(4) . . ?
O9 N1 O7 119.7(4) 2_655 . ?
O8 N1 O10 113.9(11) . . ?
O8 N1 O10 113.9(11) 2_655 . ?
O9 N1 O10 60.3(4) . . ?
O9 N1 O10 60.3(4) 2_655 . ?
O7 N1 O10 180.000(2) . . ?
C2 C1 C6 119.6(3) . . ?
C2 C1 C7 121.5(3) . . ?
C6 C1 C7 118.6(3) . . ?
C2 C1 Fe1 70.61(18) . . ?
C6 C1 Fe1 70.51(19) . . ?
C7 C1 Fe1 126.7(2) . . ?
O4 Ni2 O4 88.70(17) 6 . ?
O4 Ni2 O2 88.51(12) 6 7_655 ?
O4 Ni2 O2 174.04(10) . 7_655 ?
O4 Ni2 O2 174.04(10) 6 4_545 ?
O4 Ni2 O2 88.51(12) . 4_545 ?
O2 Ni2 O2 93.79(15) 7_655 4_545 ?
O4 Ni2 O5 90.75(10) 6 . ?
O4 Ni2 O5 90.75(10) . . ?
O2 Ni2 O5 84.03(9) 7_655 . ?
O2 Ni2 O5 84.03(9) 4_545 . ?
O4 Ni2 O6 93.54(8) 6 . ?
O4 Ni2 O6 93.54(8) . . ?
O2 Ni2 O6 91.88(8) 7_655 . ?
O2 Ni2 O6 91.88(8) 4_545 . ?
O5 Ni2 O6 173.99(13) . . ?
C7 O2 Ni2 125.30(19) . 7_666 ?
C1 C2 C3 120.3(3) . . ?
C1 C2 Fe1 69.85(18) . . ?
C3 C2 Fe1 70.35(18) . . ?
C8 O3 Ni1 132.23(19) . . ?
C4 C3 C2 119.9(3) . . ?
C4 C3 Fe1 68.91(17) . . ?
C2 C3 Fe1 70.12(19) . . ?
C8 O4 Ni2 134.2(2) . . ?
C5 C4 C3 119.9(3) . . ?
C5 C4 C8 118.3(3) . . ?
C3 C4 C8 121.4(3) . . ?
C5 C4 Fe1 71.09(19) . . ?
C3 C4 Fe1 71.21(18) . . ?
C8 C4 Fe1 124.0(2) . . ?
C4 C5 C6 120.0(3) . . ?
C4 C5 Fe1 69.15(19) . . ?
C6 C5 Fe1 70.3(2) . . ?
Ni1 O6 Ni2 116.99(13) . . ?
C5 C6 C1 120.1(3) . . ?
C5 C6 Fe1 70.1(2) . . ?
C1 C6 Fe1 69.64(19) . . ?
N1 O7 O8 53.7(9) . . ?
N1 O7 O8 53.7(9) . 2_655 ?
O8 O7 O8 107.4(17) . 2_655 ?
O1 C7 O2 127.1(3) . . ?
O1 C7 C1 116.7(3) . . ?
O2 C7 C1 116.2(3) . . ?
O9 O8 N1 66.7(11) . . ?
O9 O8 O7 126.7(16) . . ?
N1 O8 O7 60.2(10) . . ?
O3 C8 O4 129.2(3) . . ?
O3 C8 C4 115.8(3) . . ?
O4 C8 C4 114.9(3) . . ?
O8 O9 N1 59.4(9) . . ?
O8 O9 O10 125.6(13) . . ?
N1 O9 O10 66.5(9) . . ?
O9 O10 O9 106.6(15) . 2_655 ?
O9 O10 N1 53.3(7) . . ?
O9 O10 N1 53.3(7) 2_655 . ?
C15 C14 O11 91.8(13) . . ?
C10A C9A C13A 108.0 . . ?
C10A C9A Fe1 66.9(4) . . ?
C13A C9A Fe1 72.4(5) . . ?
C11A C10A C9A 108.0 . . ?
C11A C10A Fe1 69.1(5) . . ?
C9A C10A Fe1 73.7(4) . . ?
C10A C11A C12A 108.0 . . ?
C10A C11A Fe1 70.3(5) . . ?
C12A C11A Fe1 73.2(5) . . ?
C13A C12A C11A 108.0 . . ?
C13A C12A Fe1 73.2(4) . . ?
C11A C12A Fe1 67.0(4) . . ?
C12A C13A C9A 108.0 . . ?
C12A C13A Fe1 68.4(5) . . ?
C9A C13A Fe1 69.4(5) . . ?
C10B C9B C13B 108.0 . . ?
C10B C9B Fe1 71.56(18) . . ?
C13B C9B Fe1 67.5(3) . . ?
C9B C10B C11B 108.0 . . ?
C9B C10B Fe1 68.01(17) . . ?
C11B C10B Fe1 69.3(3) . . ?
C12B C11B C10B 108.0 . . ?
C12B C11B Fe1 67.4(3) . . ?
C10B C11B Fe1 70.5(3) . . ?
C11B C12B C13B 108.0 . . ?
C11B C12B Fe1 71.7(2) . . ?
C13B C12B Fe1 68.41(18) . . ?
C12B C13B C9B 108.0 . . ?
C12B C13B Fe1 69.9(3) . . ?
C9B C13B Fe1 71.0(3) . . ?
O12 C16 C17 116.5(12) . . ?

loop_
_geom_bond_atom_site_label_1
_geom_bond_atom_site_label_2
_geom_bond_distance
_geom_bond_site_symmetry_2
_geom_bond_publ_flag
Ni1 O3 2.033(2) 5 ?
Ni1 O3 2.033(2) . ?
Ni1 O3 2.033(2) 2 ?
Ni1 O3 2.033(2) 6 ?
Ni1 O6 2.037(3) . ?
Ni1 O6 2.037(3) 5 ?
Fe1 C13B 1.984(7) . ?
Fe1 C12B 2.003(10) . ?
Fe1 C9B 2.030(6) . ?
Fe1 C10A 2.057(11) . ?
Fe1 C11A 2.041(13) . ?
Fe1 C4 2.051(3) . ?
Fe1 C11B 2.061(6) . ?
Fe1 C1 2.068(3) . ?
Fe1 C5 2.076(4) . ?
Fe1 C2 2.078(3) . ?
Fe1 C10B 2.077(6) . ?
Fe1 C6 2.080(4) . ?
O1 C7 1.241(4) . ?
N1 O8 1.163(17) . ?
N1 O8 1.163(17) 2_655 ?
N1 O9 1.241(6) . ?
N1 O9 1.241(6) 2_655 ?
N1 O7 1.252(8) . ?
N1 O10 1.42(2) . ?
C1 C2 1.403(4) . ?
C1 C6 1.414(4) . ?
C1 C7 1.518(4) . ?
Ni2 O4 2.014(2) 6 ?
Ni2 O4 2.014(2) . ?
Ni2 O2 2.050(2) 7_655 ?
Ni2 O2 2.050(2) 4_545 ?
Ni2 O5 2.050(3) . ?
Ni2 O6 2.065(3) . ?
O2 C7 1.251(4) . ?
O2 Ni2 2.050(2) 7_666 ?
C2 C3 1.407(4) . ?
O3 C8 1.237(3) . ?
C3 C4 1.410(4) . ?
O4 C8 1.238(4) . ?
C4 C5 1.404(4) . ?
C4 C8 1.522(4) . ?
C5 C6 1.407(4) . ?
O7 O8 1.319(19) . ?
O7 O8 1.319(19) 2_655 ?
O8 O9 1.092(18) . ?
O9 O10 1.345(13) . ?
O10 O9 1.345(13) 2_655 ?
C14 C15 1.50(2) . ?
C14 O11 1.57(2) . ?
O12 C16 1.335(12) . ?
C9A C10A 1.4200 . ?
C9A C13A 1.4200 . ?
C10A C11A 1.4200 . ?
C11A C12A 1.4200 . ?
C12A C13A 1.4200 . ?
C9B C10B 1.4200 . ?
C9B C13B 1.4200 . ?
C10B C11B 1.4200 . ?
C11B C12B 1.4200 . ?
C12B C13B 1.4200 . ?
C17 C16 1.353(19) . ?
